data_7205835
loop_
_publ_author_name
'Tian, Chong-Bin'
'He, Zhang-Zhen'
'Li, Zhi-Hua'
'Lin, Ping'
'Du, Shao-Wu'

_publ_section_title
;
 Two new ferrimagnetic MnII-carboxylate coordination polymers
 constructed from 5-tert-butyl isophthalic acid with (5/2, 15/2) and
 (5/2, 10/2) spin topologies
;
_journal_issue 8
_journal_name_full CrystEngComm
_journal_page_first 3080
_journal_paper_doi 10.1039/c0ce00864h
_journal_volume 13
_journal_year 2011
_chemical_formula_sum 'C54 H66 Mn3 N0 O18'
_chemical_formula_weight 1167.89
_chemical_name_systematic
;
?
;
_space_group_IT_number 2
_symmetry_cell_setting triclinic
_symmetry_space_group_name_Hall '-P 1'
_symmetry_space_group_name_H-M 'P -1'
_atom_sites_solution_hydrogens geom
_atom_sites_solution_primary direct
_atom_sites_solution_secondary difmap
_audit_creation_method SHELXL-97
_cell_angle_alpha 87.715(12)
_cell_angle_beta 77.376(13)
_cell_angle_gamma 72.201(9)
_cell_formula_units_Z 1
_cell_length_a 9.324(4)
_cell_length_b 9.821(4)
_cell_length_c 16.303(7)
_cell_measurement_reflns_used 3385
_cell_measurement_temperature 293(2)
_cell_measurement_theta_max 27.4719
_cell_measurement_theta_min 3.0782
_cell_volume 1386.5(10)
_computing_structure_refinement 'SHELXL-97 (Sheldrick, 1997)'
_computing_structure_solution 'SHELXS-97 (Sheldrick, 1990)'
_diffrn_ambient_temperature 293(2)
_diffrn_detector_area_resol_mean 14.6306
_diffrn_measured_fraction_theta_full 0.956
_diffrn_measured_fraction_theta_max 0.933
_diffrn_measurement_device_type 'Mercury70 (2x2 bin mode)'
_diffrn_measurement_method CCD_Profile_fitting
_diffrn_radiation_monochromator graphite
_diffrn_radiation_source 'fine-focus sealed tube'
_diffrn_radiation_type MoK\a
_diffrn_radiation_wavelength 0.71073
_diffrn_reflns_av_R_equivalents 0.0475
_diffrn_reflns_av_sigmaI/netI 0.0727
_diffrn_reflns_limit_h_max 11
_diffrn_reflns_limit_h_min -12
_diffrn_reflns_limit_k_max 12
_diffrn_reflns_limit_k_min -12
_diffrn_reflns_limit_l_max 20
_diffrn_reflns_limit_l_min -21
_diffrn_reflns_number 10854
_diffrn_reflns_theta_full 25.00
_diffrn_reflns_theta_max 27.49
_diffrn_reflns_theta_min 2.35
_exptl_absorpt_coefficient_mu 0.743
_exptl_absorpt_correction_T_max 1.0000
_exptl_absorpt_correction_T_min 0.4965
_exptl_absorpt_correction_type multi-scan
_exptl_crystal_colour White
_exptl_crystal_density_diffrn 1.399
_exptl_crystal_density_method 'not measured'
_exptl_crystal_description Prism
_exptl_crystal_F_000 609
_exptl_crystal_size_max 0.3500
_exptl_crystal_size_mid 0.3000
_exptl_crystal_size_min 0.0800
_refine_diff_density_max 0.543
_refine_diff_density_min -0.748
_refine_diff_density_rms 0.079
_refine_ls_extinction_method none
_refine_ls_goodness_of_fit_ref 1.051
_refine_ls_hydrogen_treatment mixed
_refine_ls_matrix_type full
_refine_ls_number_parameters 344
_refine_ls_number_reflns 5945
_refine_ls_number_restraints 0
_refine_ls_restrained_S_all 1.051
_refine_ls_R_factor_all 0.0725
_refine_ls_R_factor_gt 0.0534
_refine_ls_shift/su_max 0.001
_refine_ls_shift/su_mean 0.000
_refine_ls_structure_factor_coef Fsqd
_refine_ls_weighting_details 'calc w=1/[\s^2^(Fo^2^)+(0.0683P)^2^+0.0000P] where P=(Fo^2^+2Fc^2^)/3'
_refine_ls_weighting_scheme calc
_refine_ls_wR_factor_gt 0.1303
_refine_ls_wR_factor_ref 0.1436
_reflns_number_gt 4495
_reflns_number_total 5945
_reflns_threshold_expression >2sigma(I)
_cod_data_source_file c0ce00864h.txt
_cod_data_source_block Mn2
_cod_depositor_comments
;
The following automatic conversions were performed:
'_exptl_absorpt_correction_type' value 'Multi-scan' changed to
'multi-scan' according to
'/home/saulius/struct/CIF-dictionaries/cif_core.dic' dictionary named
'cif_core.dic' version 2.4.1 from 2010-06-29.

Automatic conversion script
Id: cif_fix_enum 1555 2011-01-17 13:19:09Z saulius 
;
_cod_original_sg_symbol_H-M P-1
_cod_database_code 7205835

loop_
_symmetry_equiv_pos_as_xyz
'x, y, z'
'-x, -y, -z'

loop_
_atom_site_label
_atom_site_type_symbol
_atom_site_fract_x
_atom_site_fract_y
_atom_site_fract_z
_atom_site_U_iso_or_equiv
_atom_site_adp_type
_atom_site_occupancy
_atom_site_symmetry_multiplicity
_atom_site_calc_flag
_atom_site_refinement_flags
_atom_site_disorder_assembly
_atom_site_disorder_group
Mn1 Mn 0.87487(4) 0.89190(4) 1.51399(3) 0.02314(14) Uani 1 1 d . . .
Mn2 Mn 0.5000 1.0000 1.5000 0.02122(16) Uani 1 2 d S . .
O1 O 0.8770(2) 0.6660(2) 1.52811(17) 0.0456(6) Uani 1 1 d . . .
O2 O 0.6491(2) 0.8242(2) 1.55189(15) 0.0360(5) Uani 1 1 d . . .
O3 O 0.6581(2) 0.1019(2) 1.53646(14) 0.0299(5) Uani 1 1 d . . .
O4 O 0.8815(2) 0.14110(19) 1.50822(13) 0.0283(5) Uani 1 1 d . . .
O5 O 0.8956(2) 0.9032(2) 1.38199(13) 0.0327(5) Uani 1 1 d . . .
O6 O 0.6482(2) 0.9484(2) 1.37578(14) 0.0375(5) Uani 1 1 d . . .
O7 O 0.6995(4) 0.8823(4) 0.98622(19) 0.0734(10) Uani 1 1 d . . .
O8 O 0.5390(3) 1.0326(3) 1.08760(17) 0.0667(9) Uani 1 1 d . . .
O9 O 0.8934(3) 0.9231(3) 1.64395(14) 0.0445(6) Uani 1 1 d . . .
C1 C 0.7342(3) 0.6947(3) 1.5488(2) 0.0286(7) Uani 1 1 d . . .
C2 C 0.6587(3) 0.5807(3) 1.57503(19) 0.0259(6) Uani 1 1 d . . .
C3 C 0.5102(3) 0.6161(3) 1.6251(2) 0.0303(7) Uani 1 1 d . . .
H3A H 0.4590 0.7111 1.6421 0.036 Uiso 1 1 calc R . .
C4 C 0.4364(3) 0.5133(3) 1.65021(19) 0.0286(7) Uani 1 1 d . . .
C5 C 0.5122(3) 0.3745(3) 1.61729(19) 0.0283(7) Uani 1 1 d . . .
H5A H 0.4623 0.3050 1.6296 0.034 Uiso 1 1 calc R . .
C6 C 0.6603(3) 0.3370(3) 1.56651(18) 0.0233(6) Uani 1 1 d . . .
C7 C 0.7383(3) 0.4393(3) 1.54798(18) 0.0243(6) Uani 1 1 d . . .
H7A H 0.8404 0.4139 1.5184 0.029 Uiso 1 1 calc R . .
C8 C 0.2808(3) 0.5458(3) 1.7137(2) 0.0369(8) Uani 1 1 d . . .
C9 C 0.3052(5) 0.4509(5) 1.7901(2) 0.0611(12) Uani 1 1 d . . .
H9A H 0.3795 0.4729 1.8154 0.092 Uiso 1 1 calc R . .
H9B H 0.3422 0.3521 1.7720 0.092 Uiso 1 1 calc R . .
H9C H 0.2091 0.4685 1.8304 0.092 Uiso 1 1 calc R . .
C10 C 0.2183(5) 0.7016(4) 1.7435(3) 0.0781(16) Uani 1 1 d . . .
H10A H 0.2922 0.7256 1.7683 0.117 Uiso 1 1 calc R . .
H10B H 0.1234 0.7163 1.7846 0.117 Uiso 1 1 calc R . .
H10C H 0.1998 0.7614 1.6965 0.117 Uiso 1 1 calc R . .
C11 C 0.1615(4) 0.5083(5) 1.6750(3) 0.0584(11) Uani 1 1 d . . .
H11A H 0.1447 0.5663 1.6272 0.088 Uiso 1 1 calc R . .
H11B H 0.0661 0.5261 1.7160 0.088 Uiso 1 1 calc R . .
H11C H 0.1988 0.4092 1.6577 0.088 Uiso 1 1 calc R . .
C12 C 0.7375(3) 0.1861(3) 1.53447(17) 0.0211(6) Uani 1 1 d . . .
C13 C 0.7897(3) 0.9134(3) 1.34309(18) 0.0270(6) Uani 1 1 d . . .
C14 C 0.8386(3) 0.8773(3) 1.25037(19) 0.0287(6) Uani 1 1 d . . .
C15 C 0.7341(4) 0.9293(3) 1.19869(19) 0.0327(7) Uani 1 1 d . . .
H15A H 0.6359 0.9906 1.2205 0.039 Uiso 1 1 calc R . .
C16 C 0.7784(4) 0.8884(4) 1.1141(2) 0.0377(8) Uani 1 1 d . . .
C17 C 0.9240(4) 0.7956(4) 1.0814(2) 0.0428(8) Uani 1 1 d . . .
H17A H 0.9514 0.7696 1.0245 0.051 Uiso 1 1 calc R . .
C18 C 1.0303(4) 0.7406(4) 1.1320(2) 0.0401(8) Uani 1 1 d . . .
C19 C 0.9854(3) 0.7843(3) 1.2164(2) 0.0351(7) Uani 1 1 d . . .
H19A H 1.0548 0.7508 1.2512 0.042 Uiso 1 1 calc R . .
C20 C 1.1909(4) 0.6351(5) 1.0941(3) 0.0574(11) Uani 1 1 d . . .
C21 C 1.1689(6) 0.5097(6) 1.0491(4) 0.114(3) Uani 1 1 d . . .
H21A H 1.2680 0.4434 1.0256 0.172 Uiso 1 1 calc R . .
H21B H 1.1153 0.5459 1.0050 0.172 Uiso 1 1 calc R . .
H21C H 1.1099 0.4618 1.0889 0.172 Uiso 1 1 calc R . .
C22 C 1.2803(6) 0.7124(7) 1.0332(5) 0.142(3) Uani 1 1 d . . .
H22A H 1.2918 0.7907 1.0618 0.213 Uiso 1 1 calc R . .
H22B H 1.2264 0.7482 0.9892 0.213 Uiso 1 1 calc R . .
H22C H 1.3804 0.6479 1.0095 0.213 Uiso 1 1 calc R . .
C23 C 1.2771(5) 0.5668(6) 1.1614(4) 0.0911(18) Uani 1 1 d . . .
H23A H 1.2961 0.6394 1.1914 0.137 Uiso 1 1 calc R . .
H23B H 1.3736 0.4988 1.1356 0.137 Uiso 1 1 calc R . .
H23C H 1.2162 0.5188 1.1998 0.137 Uiso 1 1 calc R . .
C24 C 0.6625(4) 0.9414(4) 1.0612(2) 0.0451(9) Uani 1 1 d . . .
C25 C 0.7863(8) 0.9383(5) 1.7230(4) 0.124(3) Uani 1 1 d . . .
H25A H 0.8596 0.9323 1.7588 0.149 Uiso 1 1 calc R . .
C26 C 0.6914(7) 1.0742(5) 1.7482(4) 0.114(2) Uani 1 1 d . . .
H26A H 0.7438 1.1426 1.7264 0.172 Uiso 1 1 calc R . .
H26B H 0.6655 1.0818 1.8085 0.172 Uiso 1 1 calc R . .
H26C H 0.5988 1.0930 1.7273 0.172 Uiso 1 1 calc R . .
C27 C 0.7506(6) 0.8072(5) 1.7490(3) 0.0750(14) Uani 1 1 d . . .
H27A H 0.8381 0.7265 1.7270 0.112 Uiso 1 1 calc R . .
H27B H 0.6636 0.8032 1.7278 0.112 Uiso 1 1 calc R . .
H27C H 0.7265 0.8052 1.8092 0.112 Uiso 1 1 calc R . .
H7 H 0.669(12) 0.954(11) 0.964(7) 0.27(6) Uiso 1 1 d . . .

loop_
_atom_site_aniso_label
_atom_site_aniso_U_11
_atom_site_aniso_U_22
_atom_site_aniso_U_33
_atom_site_aniso_U_23
_atom_site_aniso_U_13
_atom_site_aniso_U_12
Mn1 0.0168(2) 0.0185(2) 0.0334(3) -0.00106(17) -0.00039(17) -0.00774(16)
Mn2 0.0132(3) 0.0187(3) 0.0302(3) -0.0025(2) 0.0000(2) -0.0056(2)
O1 0.0243(12) 0.0238(10) 0.0843(19) 0.0003(11) 0.0035(11) -0.0117(8)
O2 0.0315(12) 0.0182(9) 0.0565(15) 0.0077(9) -0.0073(10) -0.0073(8)
O3 0.0229(10) 0.0231(9) 0.0457(13) -0.0054(9) -0.0022(9) -0.0130(8)
O4 0.0155(10) 0.0231(9) 0.0431(12) -0.0063(9) -0.0004(8) -0.0044(7)
O5 0.0243(11) 0.0454(12) 0.0299(11) -0.0070(9) -0.0048(9) -0.0127(9)
O6 0.0191(11) 0.0583(14) 0.0326(12) -0.0097(10) 0.0012(9) -0.0119(10)
O7 0.069(2) 0.093(2) 0.0420(17) -0.0195(16) -0.0214(15) 0.0087(17)
O8 0.0517(18) 0.088(2) 0.0439(16) -0.0091(15) -0.0179(13) 0.0088(15)
O9 0.0460(14) 0.0511(14) 0.0315(13) 0.0034(10) 0.0024(10) -0.0156(11)
C1 0.0271(16) 0.0173(12) 0.0397(17) -0.0011(11) -0.0029(13) -0.0071(11)
C2 0.0219(14) 0.0183(12) 0.0360(16) 0.0013(11) -0.0012(12) -0.0076(10)
C3 0.0236(15) 0.0185(13) 0.0442(18) -0.0056(12) -0.0006(13) -0.0036(11)
C4 0.0225(15) 0.0217(13) 0.0366(17) -0.0022(12) 0.0026(12) -0.0054(11)
C5 0.0227(15) 0.0211(13) 0.0400(17) 0.0012(12) 0.0019(12) -0.0109(11)
C6 0.0193(14) 0.0169(12) 0.0329(15) -0.0003(11) -0.0029(11) -0.0062(10)
C7 0.0188(14) 0.0167(12) 0.0353(16) -0.0004(11) 0.0008(11) -0.0068(10)
C8 0.0239(16) 0.0309(15) 0.049(2) -0.0045(14) 0.0090(14) -0.0093(12)
C9 0.047(2) 0.082(3) 0.044(2) 0.009(2) 0.0075(18) -0.017(2)
C10 0.051(3) 0.043(2) 0.113(4) -0.029(2) 0.043(2) -0.0133(18)
C11 0.0284(19) 0.081(3) 0.060(3) -0.005(2) 0.0074(17) -0.0203(19)
C12 0.0195(13) 0.0157(11) 0.0292(15) 0.0015(10) -0.0031(11) -0.0087(10)
C13 0.0255(15) 0.0282(14) 0.0292(15) -0.0019(12) -0.0036(12) -0.0120(11)
C14 0.0244(15) 0.0325(15) 0.0314(16) -0.0037(12) -0.0002(12) -0.0152(12)
C15 0.0267(16) 0.0364(16) 0.0314(17) -0.0050(13) -0.0007(12) -0.0077(12)
C16 0.0361(19) 0.0461(19) 0.0297(17) 0.0011(14) -0.0047(13) -0.0124(14)
C17 0.0385(19) 0.056(2) 0.0293(18) -0.0080(15) -0.0005(14) -0.0115(16)
C18 0.0298(18) 0.0491(19) 0.0373(19) -0.0102(15) 0.0001(14) -0.0097(14)
C19 0.0251(16) 0.0447(18) 0.0342(17) -0.0053(14) -0.0041(13) -0.0096(13)
C20 0.0280(19) 0.080(3) 0.054(2) -0.026(2) 0.0018(17) -0.0053(18)
C21 0.075(4) 0.100(4) 0.146(6) -0.081(4) -0.022(4) 0.015(3)
C22 0.066(4) 0.122(5) 0.173(7) 0.024(5) 0.071(4) -0.006(3)
C23 0.051(3) 0.091(4) 0.096(4) -0.027(3) -0.005(3) 0.026(3)
C24 0.046(2) 0.054(2) 0.0316(19) 0.0027(16) -0.0075(15) -0.0099(17)
C25 0.174(6) 0.055(3) 0.083(4) -0.002(3) 0.076(4) -0.020(3)
C26 0.128(5) 0.065(3) 0.111(5) -0.017(3) 0.061(4) -0.030(3)
C27 0.085(3) 0.058(3) 0.065(3) 0.002(2) 0.020(2) -0.023(2)

loop_
_atom_type_symbol
_atom_type_description
_atom_type_scat_dispersion_real
_atom_type_scat_dispersion_imag
_atom_type_scat_source
C C 0.0033 0.0016 'International Tables Vol C Tables 4.2.6.8 and 6.1.1.4'
H H 0.0000 0.0000 'International Tables Vol C Tables 4.2.6.8 and 6.1.1.4'
N N 0.0061 0.0033 'International Tables Vol C Tables 4.2.6.8 and 6.1.1.4'
O O 0.0106 0.0060 'International Tables Vol C Tables 4.2.6.8 and 6.1.1.4'
Mn Mn 0.3368 0.7283 'International Tables Vol C Tables 4.2.6.8 and 6.1.1.4'

loop_
_geom_angle_atom_site_label_1
_geom_angle_atom_site_label_2
_geom_angle_atom_site_label_3
_geom_angle
_geom_angle_site_symmetry_1
_geom_angle_site_symmetry_3
_geom_angle_publ_flag
O5 Mn1 O4 87.69(8) . 2_768 ?
O5 Mn1 O9 163.40(9) . . ?
O4 Mn1 O9 81.14(9) 2_768 . ?
O5 Mn1 O1 98.29(9) . . ?
O4 Mn1 O1 98.71(8) 2_768 . ?
O9 Mn1 O1 95.53(10) . . ?
O5 Mn1 O2 99.78(8) . . ?
O4 Mn1 O2 155.20(7) 2_768 . ?
O9 Mn1 O2 95.44(9) . . ?
O1 Mn1 O2 56.97(7) . . ?
O5 Mn1 O3 91.21(8) . 1_565 ?
O4 Mn1 O3 132.59(7) 2_768 1_565 ?
O9 Mn1 O3 87.43(8) . 1_565 ?
O1 Mn1 O3 128.24(8) . 1_565 ?
O2 Mn1 O3 71.29(7) . 1_565 ?
O5 Mn1 O4 85.72(8) . 1_565 ?
O4 Mn1 O4 79.21(7) 2_768 1_565 ?
O9 Mn1 O4 80.17(8) . 1_565 ?
O1 Mn1 O4 175.44(9) . 1_565 ?
O2 Mn1 O4 124.66(6) . 1_565 ?
O3 Mn1 O4 53.48(7) 1_565 1_565 ?
O5 Mn1 C1 100.73(9) . . ?
O4 Mn1 C1 126.62(8) 2_768 . ?
O9 Mn1 C1 95.79(10) . . ?
O1 Mn1 C1 28.10(8) . . ?
O2 Mn1 C1 28.88(7) . . ?
O3 Mn1 C1 100.14(8) 1_565 . ?
O4 Mn1 C1 153.25(8) 1_565 . ?
O2 Mn2 O2 180.00 . 2_678 ?
O2 Mn2 O6 91.23(9) . . ?
O2 Mn2 O6 88.77(9) 2_678 . ?
O2 Mn2 O6 88.77(9) . 2_678 ?
O2 Mn2 O6 91.23(9) 2_678 2_678 ?
O6 Mn2 O6 180.000 . 2_678 ?
O2 Mn2 O3 78.78(8) . 1_565 ?
O2 Mn2 O3 101.22(8) 2_678 1_565 ?
O6 Mn2 O3 90.55(8) . 1_565 ?
O6 Mn2 O3 89.45(8) 2_678 1_565 ?
O2 Mn2 O3 101.22(8) . 2_668 ?
O2 Mn2 O3 78.78(8) 2_678 2_668 ?
O6 Mn2 O3 89.45(8) . 2_668 ?
O6 Mn2 O3 90.55(8) 2_678 2_668 ?
O3 Mn2 O3 180.000 1_565 2_668 ?
C1 O1 Mn1 94.94(16) . . ?
C1 O2 Mn2 151.5(2) . . ?
C1 O2 Mn1 88.10(17) . . ?
Mn2 O2 Mn1 97.94(8) . . ?
C12 O3 Mn2 159.2(2) . 1_545 ?
C12 O3 Mn1 94.52(16) . 1_545 ?
Mn2 O3 Mn1 95.10(8) 1_545 1_545 ?
C12 O4 Mn1 164.72(19) . 2_768 ?
C12 O4 Mn1 90.66(15) . 1_545 ?
Mn1 O4 Mn1 100.79(7) 2_768 1_545 ?
C13 O5 Mn1 126.24(19) . . ?
C13 O6 Mn2 138.0(2) . . ?
C24 O7 H7 95(8) . . ?
C25 O9 Mn1 132.6(4) . . ?
O1 C1 O2 120.0(3) . . ?
O1 C1 C2 121.5(2) . . ?
O2 C1 C2 118.5(3) . . ?
O1 C1 Mn1 56.95(14) . . ?
O2 C1 Mn1 63.03(15) . . ?
C2 C1 Mn1 175.4(2) . . ?
C3 C2 C7 120.6(2) . . ?
C3 C2 C1 120.1(2) . . ?
C7 C2 C1 119.3(2) . . ?
C4 C3 C2 121.7(2) . . ?
C4 C3 H3A 119.2 . . ?
C2 C3 H3A 119.2 . . ?
C3 C4 C5 117.1(3) . . ?
C3 C4 C8 122.9(2) . . ?
C5 C4 C8 120.0(3) . . ?
C6 C5 C4 121.9(3) . . ?
C6 C5 H5A 119.0 . . ?
C4 C5 H5A 119.0 . . ?
C5 C6 C7 120.0(2) . . ?
C5 C6 C12 119.8(2) . . ?
C7 C6 C12 120.2(2) . . ?
C2 C7 C6 118.2(2) . . ?
C2 C7 H7A 120.9 . . ?
C6 C7 H7A 120.9 . . ?
C10 C8 C11 109.0(3) . . ?
C10 C8 C4 112.2(3) . . ?
C11 C8 C4 110.5(3) . . ?
C10 C8 C9 108.9(4) . . ?
C11 C8 C9 108.1(3) . . ?
C4 C8 C9 108.0(3) . . ?
C8 C9 H9A 109.5 . . ?
C8 C9 H9B 109.5 . . ?
H9A C9 H9B 109.5 . . ?
C8 C9 H9C 109.5 . . ?
H9A C9 H9C 109.5 . . ?
H9B C9 H9C 109.5 . . ?
C8 C10 H10A 109.5 . . ?
C8 C10 H10B 109.5 . . ?
H10A C10 H10B 109.5 . . ?
C8 C10 H10C 109.5 . . ?
H10A C10 H10C 109.5 . . ?
H10B C10 H10C 109.5 . . ?
C8 C11 H11A 109.5 . . ?
C8 C11 H11B 109.5 . . ?
H11A C11 H11B 109.5 . . ?
C8 C11 H11C 109.5 . . ?
H11A C11 H11C 109.5 . . ?
H11B C11 H11C 109.5 . . ?
O4 C12 O3 119.8(2) . . ?
O4 C12 C6 120.5(2) . . ?
O3 C12 C6 119.7(2) . . ?
O6 C13 O5 125.3(3) . . ?
O6 C13 C14 117.7(3) . . ?
O5 C13 C14 116.9(3) . . ?
C15 C14 C19 119.6(3) . . ?
C15 C14 C13 119.9(3) . . ?
C19 C14 C13 120.4(3) . . ?
C16 C15 C14 119.1(3) . . ?
C16 C15 H15A 120.5 . . ?
C14 C15 H15A 120.5 . . ?
C17 C16 C15 120.7(3) . . ?
C17 C16 C24 121.4(3) . . ?
C15 C16 C24 117.8(3) . . ?
C16 C17 C18 121.3(3) . . ?
C16 C17 H17A 119.3 . . ?
C18 C17 H17A 119.3 . . ?
C19 C18 C17 117.4(3) . . ?
C19 C18 C20 122.4(3) . . ?
C17 C18 C20 120.2(3) . . ?
C18 C19 C14 121.8(3) . . ?
C18 C19 H19A 119.1 . . ?
C14 C19 H19A 119.1 . . ?
C22 C20 C23 111.5(5) . . ?
C22 C20 C21 110.4(5) . . ?
C23 C20 C21 105.2(5) . . ?
C22 C20 C18 108.8(4) . . ?
C23 C20 C18 112.1(3) . . ?
C21 C20 C18 108.8(3) . . ?
C20 C21 H21A 109.5 . . ?
C20 C21 H21B 109.5 . . ?
H21A C21 H21B 109.5 . . ?
C20 C21 H21C 109.5 . . ?
H21A C21 H21C 109.5 . . ?
H21B C21 H21C 109.5 . . ?
C20 C22 H22A 109.5 . . ?
C20 C22 H22B 109.5 . . ?
H22A C22 H22B 109.5 . . ?
C20 C22 H22C 109.5 . . ?
H22A C22 H22C 109.5 . . ?
H22B C22 H22C 109.5 . . ?
C20 C23 H23A 109.5 . . ?
C20 C23 H23B 109.5 . . ?
H23A C23 H23B 109.5 . . ?
C20 C23 H23C 109.5 . . ?
H23A C23 H23C 109.5 . . ?
H23B C23 H23C 109.5 . . ?
O8 C24 O7 122.6(3) . . ?
O8 C24 C16 121.6(3) . . ?
O7 C24 C16 115.8(3) . . ?
O8 C24 H7 100(4) . . ?
O7 C24 H7 30(4) . . ?
C16 C24 H7 135(4) . . ?
C26 C25 O9 117.1(4) . . ?
C26 C25 C27 125.1(5) . . ?
O9 C25 C27 113.1(4) . . ?
C26 C25 H25A 97.2 . . ?
O9 C25 H25A 97.2 . . ?
C27 C25 H25A 97.2 . . ?
C25 C26 H26A 109.5 . . ?
C25 C26 H26B 109.5 . . ?
H26A C26 H26B 109.5 . . ?
C25 C26 H26C 109.5 . . ?
H26A C26 H26C 109.5 . . ?
H26B C26 H26C 109.5 . . ?
C25 C27 H27A 109.5 . . ?
C25 C27 H27B 109.5 . . ?
H27A C27 H27B 109.5 . . ?
C25 C27 H27C 109.5 . . ?
H27A C27 H27C 109.5 . . ?
H27B C27 H27C 109.5 . . ?

loop_
_geom_bond_atom_site_label_1
_geom_bond_atom_site_label_2
_geom_bond_distance
_geom_bond_site_symmetry_2
_geom_bond_publ_flag
Mn1 O5 2.120(2) . ?
Mn1 O4 2.144(2) 2_768 ?
Mn1 O9 2.204(3) . ?
Mn1 O1 2.215(2) . ?
Mn1 O2 2.348(2) . ?
Mn1 O3 2.380(2) 1_565 ?
Mn1 O4 2.465(2) 1_565 ?
Mn1 C1 2.633(3) . ?
Mn2 O2 2.135(2) . ?
Mn2 O2 2.135(2) 2_678 ?
Mn2 O6 2.167(2) . ?
Mn2 O6 2.167(2) 2_678 ?
Mn2 O3 2.205(2) 1_565 ?
Mn2 O3 2.205(2) 2_668 ?
O1 C1 1.245(4) . ?
O2 C1 1.272(3) . ?
O3 C12 1.262(3) . ?
O3 Mn2 2.205(2) 1_545 ?
O3 Mn1 2.380(2) 1_545 ?
O4 C12 1.258(3) . ?
O4 Mn1 2.144(2) 2_768 ?
O4 Mn1 2.465(2) 1_545 ?
O5 C13 1.264(3) . ?
O6 C13 1.254(3) . ?
O7 C24 1.304(5) . ?
O7 H7 0.78(11) . ?
O8 C24 1.223(4) . ?
O9 C25 1.429(5) . ?
C1 C2 1.499(4) . ?
C2 C3 1.392(4) . ?
C2 C7 1.396(4) . ?
C3 C4 1.389(4) . ?
C3 H3A 0.9300 . ?
C4 C5 1.396(4) . ?
C4 C8 1.539(4) . ?
C5 C6 1.394(4) . ?
C5 H5A 0.9300 . ?
C6 C7 1.398(4) . ?
C6 C12 1.494(3) . ?
C7 H7A 0.9300 . ?
C8 C10 1.519(4) . ?
C8 C11 1.532(5) . ?
C8 C9 1.539(5) . ?
C9 H9A 0.9600 . ?
C9 H9B 0.9600 . ?
C9 H9C 0.9600 . ?
C10 H10A 0.9600 . ?
C10 H10B 0.9600 . ?
C10 H10C 0.9600 . ?
C11 H11A 0.9600 . ?
C11 H11B 0.9600 . ?
C11 H11C 0.9600 . ?
C13 C14 1.504(4) . ?
C14 C15 1.393(4) . ?
C14 C19 1.399(4) . ?
C15 C16 1.388(4) . ?
C15 H15A 0.9300 . ?
C16 C17 1.386(5) . ?
C16 C24 1.488(5) . ?
C17 C18 1.397(5) . ?
C17 H17A 0.9300 . ?
C18 C19 1.392(4) . ?
C18 C20 1.548(5) . ?
C19 H19A 0.9300 . ?
C20 C22 1.490(7) . ?
C20 C23 1.515(6) . ?
C20 C21 1.546(6) . ?
C21 H21A 0.9600 . ?
C21 H21B 0.9600 . ?
C21 H21C 0.9600 . ?
C22 H22A 0.9600 . ?
C22 H22B 0.9600 . ?
C22 H22C 0.9600 . ?
C23 H23A 0.9600 . ?
C23 H23B 0.9600 . ?
C23 H23C 0.9600 . ?
C24 H7 1.58(11) . ?
C25 C26 1.377(7) . ?
C25 C27 1.450(6) . ?
C25 H25A 0.9800 . ?
C26 H26A 0.9600 . ?
C26 H26B 0.9600 . ?
C26 H26C 0.9600 . ?
C27 H27A 0.9600 . ?
C27 H27B 0.9600 . ?
C27 H27C 0.9600 . ?
